data_2208011
loop_
_publ_author_name
'Yuan Gao'
'Yan Zhang'
'Shujiang Tu'

_publ_section_title
10-(4-Methoxyphenyl)-3,7-dimethyl-1<i>H</i>,9<i>H</i>,10<i>H</i>-dipyrano[3,4-<i>e</i>:4',3'-<i>b</i>]pyran-1,9-dione
_journal_coeditor_code CI6744
_journal_issue 2
_journal_name_full 'Acta Crystallographica Section E'
_journal_page_first o601
_journal_page_last o602
_journal_paper_doi 10.1107/S1600536806000961
_journal_volume 62
_journal_year 2006
_chemical_formula_iupac 'C20 H16 O6'
_chemical_formula_moiety 'C20 H16 O6'
_chemical_formula_sum 'C20 H16 O6'
_chemical_formula_weight 352.33
_chemical_melting_point 546.0(10)
_chemical_name_systematic
;
10-(4-Methoxyphenyl)-3,7-dimethyl-1H,9H,10H-dipyrano[3,4-e:4',3'-b]pyran-
1,9-dione
;
_space_group_IT_number 14
_symmetry_cell_setting monoclinic
_symmetry_space_group_name_Hall '-P 2yn'
_symmetry_space_group_name_H-M 'P 1 21/n 1'
_atom_sites_solution_hydrogens geom
_atom_sites_solution_primary direct
_atom_sites_solution_secondary difmap
_cell_angle_alpha 90.00
_cell_angle_beta 96.839(3)
_cell_angle_gamma 90.00
_cell_formula_units_Z 4
_cell_length_a 9.7018(18)
_cell_length_b 11.090(2)
_cell_length_c 15.757(3)
_cell_measurement_reflns_used 3166
_cell_measurement_temperature 298(2)
_cell_measurement_theta_max 27.779
_cell_measurement_theta_min 2.251
_cell_volume 1683.3(5)
_computing_cell_refinement 'SAINT (Bruker, 1999)'
_computing_data_collection 'SMART (Bruker, 1998)'
_computing_data_reduction SAINT
_computing_molecular_graphics 'SHELXTL (Bruker, 1999)'
_computing_publication_material SHELXTL
_computing_structure_refinement 'SHELXL97 (Sheldrick, 1997)'
_computing_structure_solution 'SHELXS97 (Sheldrick, 1997)'
_diffrn_ambient_temperature 298(2)
_diffrn_measured_fraction_theta_full 0.972
_diffrn_measured_fraction_theta_max 0.972
_diffrn_measurement_device_type 'Bruker SMART CCD area-detector'
_diffrn_measurement_method '\f and \w'
_diffrn_radiation_monochromator graphite
_diffrn_radiation_source 'fine-focus sealed tube'
_diffrn_radiation_type MoK\a
_diffrn_radiation_wavelength 0.71073
_diffrn_reflns_av_R_equivalents 0.0320
_diffrn_reflns_av_sigmaI/netI 0.0375
_diffrn_reflns_limit_h_max 12
_diffrn_reflns_limit_h_min -8
_diffrn_reflns_limit_k_max 14
_diffrn_reflns_limit_k_min -14
_diffrn_reflns_limit_l_max 19
_diffrn_reflns_limit_l_min -20
_diffrn_reflns_number 12075
_diffrn_reflns_theta_full 28.33
_diffrn_reflns_theta_max 28.33
_diffrn_reflns_theta_min 2.25
_diffrn_standards_interval_count 0
_diffrn_standards_interval_time 0
_diffrn_standards_number 0
_exptl_absorpt_coefficient_mu 0.103
_exptl_absorpt_correction_T_max 0.9569
_exptl_absorpt_correction_T_min 0.9511
_exptl_absorpt_correction_type multi-scan
_exptl_absorpt_process_details '(SADABS; Sheldrick, 1996)'
_exptl_crystal_colour white
_exptl_crystal_density_meas 1.39
_exptl_crystal_density_method 'not measured'
_exptl_crystal_description Block
_exptl_crystal_F_000 736
_exptl_crystal_size_max 0.49
_exptl_crystal_size_mid 0.47
_exptl_crystal_size_min 0.43
_refine_diff_density_max 0.217
_refine_diff_density_min -0.170
_refine_ls_extinction_coef 0.0150(14)
_refine_ls_extinction_expression Fc^*^=kFc[1+0.001xFc^2^\l^3^/sin(2\q)]^-1/4^
_refine_ls_extinction_method SHELXL97
_refine_ls_goodness_of_fit_ref 1.022
_refine_ls_hydrogen_treatment constr
_refine_ls_matrix_type full
_refine_ls_number_parameters 238
_refine_ls_number_reflns 4076
_refine_ls_number_restraints 0
_refine_ls_restrained_S_all 1.022
_refine_ls_R_factor_all 0.0773
_refine_ls_R_factor_gt 0.0423
_refine_ls_shift/su_max 0.001
_refine_ls_shift/su_mean 0.000
_refine_ls_structure_factor_coef Fsqd
_refine_ls_weighting_details 'calc w=1/[\s^2^(Fo^2^)+(0.0425P)^2^+0.4864P] where P=(Fo^2^+2Fc^2^)/3'
_refine_ls_weighting_scheme calc
_refine_ls_wR_factor_gt 0.0954
_refine_ls_wR_factor_ref 0.1160
_reflns_number_gt 2601
_reflns_number_total 4076
_reflns_threshold_expression I>2\s(I)
_cod_data_source_file ci6744.cif
_cod_data_source_block I
_cod_depositor_comments
;
The following automatic conversions were performed:
'_symmetry_cell_setting' value 'Monoclinic' changed to 'monoclinic'
according to '/home/saulius/struct/CIF-dictionaries/cif_core.dic'
dictionary named 'cif_core.dic' version 2.4.1 from 2010-06-29.

Automatic conversion script
Id: cif_fix_enum 1527 2010-12-29 10:47:43Z saulius 

The following automatic conversions were performed:

'_chemical_melting_point' value '545-547' was changed to '546.0(10)'
- the average value was taken and precision was estimated.

Automatic conversion script
Id: cif_fix_values 1646 2011-03-28 12:23:43Z adriana 

The following automatic conversions were performed:

'_chemical_melting_point' value '545-547' was changed to '546.0(10)'
- the average value was taken and precision was
estimated.

'_symmetry_cell_setting' value 'Monoclinic' changed to
'monoclinic' according to
/home/saulius/struct/CIF-dictionaries/cif_core.dic dictionary named
'cif_core.dic' version 2.4.1 from 2010-06-29.

Automatic conversion script
Id: cif_fix_values 1715 2011-07-08 13:25:40Z adriana 
;
_cod_original_cell_volume 1683.2(5)
_cod_original_sg_symbol_H-M 'P 21/n'
_cod_database_code 2208011

loop_
_symmetry_equiv_pos_as_xyz
'x, y, z'
'-x+1/2, y+1/2, -z+1/2'
'-x, -y, -z'
'x-1/2, -y-1/2, z-1/2'

loop_
_atom_site_label
_atom_site_fract_x
_atom_site_fract_y
_atom_site_fract_z
_atom_site_U_iso_or_equiv
_atom_site_adp_type
_atom_site_calc_flag
_atom_site_refinement_flags
_atom_site_occupancy
_atom_site_type_symbol
O1 0.82707(13) 0.55628(11) -0.04357(8) 0.0500(3) Uani d . 1 O
O2 0.74813(15) 0.32411(11) -0.24483(7) 0.0532(3) Uani d . 1 O
O3 0.63160(13) 0.54594(10) 0.17234(7) 0.0453(3) Uani d . 1 O
O4 0.60047(15) 0.21674(12) -0.17867(8) 0.0584(4) Uani d . 1 O
O5 0.51944(13) 0.37755(11) 0.13227(8) 0.0514(3) Uani d . 1 O
O6 0.91852(13) -0.08130(10) 0.11778(8) 0.0521(3) Uani d . 1 O
C1 0.79581(18) 0.47364(15) -0.10813(10) 0.0416(4) Uani d . 1 C
C2 0.8620(2) 0.49493(17) -0.18260(11) 0.0504(5) Uani d . 1 C
H2 0.9202 0.5610 -0.1858 0.060 Uiso calc R 1 H
C3 0.8389(2) 0.41787(17) -0.24777(12) 0.0509(5) Uani d . 1 C
C4 0.6799(2) 0.30108(16) -0.17385(11) 0.0441(4) Uani d . 1 C
C5 0.71179(17) 0.37862(14) -0.10115(10) 0.0371(4) Uani d . 1 C
C6 0.65411(17) 0.34547(14) -0.01951(10) 0.0361(4) Uani d . 1 C
H6 0.5545 0.3291 -0.0324 0.043 Uiso calc R 1 H
C7 0.67434(17) 0.45191(14) 0.03999(10) 0.0352(4) Uani d . 1 C
C8 0.60241(18) 0.45149(14) 0.11480(10) 0.0384(4) Uani d . 1 C
C9 0.71912(19) 0.63809(15) 0.15820(11) 0.0429(4) Uani d . 1 C
C10 0.78125(19) 0.64192(15) 0.08683(11) 0.0454(4) Uani d . 1 C
H10 0.8388 0.7060 0.0765 0.054 Uiso calc R 1 H
C11 0.75723(18) 0.54584(15) 0.02731(10) 0.0394(4) Uani d . 1 C
C12 0.9028(3) 0.4187(2) -0.32896(13) 0.0720(7) Uani d . 1 C
H12A 0.9667 0.4849 -0.3285 0.108 Uiso calc R 1 H
H12B 0.8314 0.4275 -0.3763 0.108 Uiso calc R 1 H
H12C 0.9514 0.3443 -0.3345 0.108 Uiso calc R 1 H
C13 0.7334(2) 0.72668(18) 0.22933(12) 0.0570(5) Uani d . 1 C
H13A 0.7964 0.7894 0.2172 0.086 Uiso calc R 1 H
H13B 0.7688 0.6868 0.2815 0.086 Uiso calc R 1 H
H13C 0.6443 0.7611 0.2353 0.086 Uiso calc R 1 H
C14 0.72676(16) 0.23203(13) 0.01929(9) 0.0337(4) Uani d . 1 C
C15 0.86783(17) 0.23303(15) 0.04708(11) 0.0415(4) Uani d . 1 C
H15 0.9176 0.3040 0.0431 0.050 Uiso calc R 1 H
C16 0.93654(18) 0.13113(15) 0.08060(11) 0.0431(4) Uani d . 1 C
H16 1.0312 0.1338 0.0991 0.052 Uiso calc R 1 H
C17 0.86272(17) 0.02542(14) 0.08618(10) 0.0373(4) Uani d . 1 C
C18 0.72209(18) 0.02300(15) 0.05892(11) 0.0428(4) Uani d . 1 C
H18 0.6722 -0.0480 0.0629 0.051 Uiso calc R 1 H
C19 0.65530(17) 0.12563(14) 0.02581(10) 0.0401(4) Uani d . 1 C
H19 0.5606 0.1229 0.0076 0.048 Uiso calc R 1 H
C20 1.0572(2) -0.08063(18) 0.15811(14) 0.0594(5) Uani d . 1 C
H20A 1.0830 -0.1606 0.1772 0.089 Uiso calc R 1 H
H20B 1.0645 -0.0269 0.2062 0.089 Uiso calc R 1 H
H20C 1.1182 -0.0539 0.1182 0.089 Uiso calc R 1 H

loop_
_atom_site_aniso_label
_atom_site_aniso_U_11
_atom_site_aniso_U_22
_atom_site_aniso_U_33
_atom_site_aniso_U_12
_atom_site_aniso_U_13
_atom_site_aniso_U_23
O1 0.0604(8) 0.0483(7) 0.0445(7) -0.0144(6) 0.0195(6) -0.0022(6)
O2 0.0728(9) 0.0501(7) 0.0380(7) 0.0168(7) 0.0126(6) 0.0022(6)
O3 0.0552(8) 0.0418(6) 0.0403(6) -0.0039(6) 0.0120(5) -0.0018(5)
O4 0.0715(10) 0.0499(8) 0.0527(8) -0.0021(7) 0.0032(7) -0.0096(6)
O5 0.0591(8) 0.0447(7) 0.0539(8) -0.0083(6) 0.0204(6) 0.0022(6)
O6 0.0503(8) 0.0351(6) 0.0688(9) 0.0035(6) -0.0011(6) 0.0096(6)
C1 0.0476(10) 0.0395(9) 0.0385(9) 0.0056(8) 0.0083(7) 0.0026(7)
C2 0.0588(12) 0.0457(10) 0.0494(11) 0.0040(9) 0.0180(9) 0.0093(8)
C3 0.0642(13) 0.0475(10) 0.0437(10) 0.0209(9) 0.0172(9) 0.0117(8)
C4 0.0523(11) 0.0409(9) 0.0388(9) 0.0148(9) 0.0039(8) 0.0037(7)
C5 0.0412(9) 0.0353(8) 0.0348(8) 0.0076(7) 0.0049(7) 0.0037(7)
C6 0.0357(9) 0.0344(8) 0.0382(9) 0.0005(7) 0.0042(7) 0.0018(7)
C7 0.0378(9) 0.0332(8) 0.0346(8) 0.0027(7) 0.0045(7) 0.0037(6)
C8 0.0433(10) 0.0332(8) 0.0388(9) 0.0036(7) 0.0053(7) 0.0043(7)
C9 0.0466(10) 0.0395(9) 0.0418(9) -0.0016(8) 0.0016(8) 0.0010(7)
C10 0.0518(11) 0.0379(9) 0.0469(10) -0.0091(8) 0.0078(8) -0.0003(7)
C11 0.0432(9) 0.0387(9) 0.0371(9) 0.0003(7) 0.0086(7) 0.0019(7)
C12 0.0993(18) 0.0691(14) 0.0542(12) 0.0291(13) 0.0367(12) 0.0105(10)
C13 0.0708(14) 0.0544(11) 0.0462(11) -0.0106(10) 0.0079(9) -0.0125(9)
C14 0.0368(9) 0.0326(8) 0.0322(8) 0.0005(7) 0.0066(6) 0.0002(6)
C15 0.0385(9) 0.0338(8) 0.0521(10) -0.0066(7) 0.0043(8) 0.0035(7)
C16 0.0336(9) 0.0417(9) 0.0532(10) -0.0015(7) 0.0017(7) 0.0046(8)
C17 0.0423(10) 0.0324(8) 0.0374(8) 0.0021(7) 0.0054(7) 0.0016(7)
C18 0.0444(10) 0.0329(8) 0.0503(10) -0.0088(7) 0.0024(8) 0.0026(7)
C19 0.0339(9) 0.0406(9) 0.0447(9) -0.0041(7) 0.0003(7) 0.0029(7)
C20 0.0500(12) 0.0546(11) 0.0721(13) 0.0121(9) 0.0012(10) 0.0125(10)

loop_
_atom_type_symbol
_atom_type_description
_atom_type_scat_dispersion_real
_atom_type_scat_dispersion_imag
_atom_type_scat_source
C C 0.0033 0.0016 'International Tables Vol C Tables 4.2.6.8 and 6.1.1.4'
H H 0.0000 0.0000 'International Tables Vol C Tables 4.2.6.8 and 6.1.1.4'
O O 0.0106 0.0060 'International Tables Vol C Tables 4.2.6.8 and 6.1.1.4'

loop_
_geom_angle_atom_site_label_1
_geom_angle_atom_site_label_2
_geom_angle_atom_site_label_3
_geom_angle
C1 O1 C11 117.17(13)
C3 O2 C4 122.53(14)
C9 O3 C8 122.66(13)
C17 O6 C20 118.11(14)
C5 C1 O1 122.94(15)
C5 C1 C2 122.35(16)
O1 C1 C2 114.69(15)
C3 C2 C1 118.49(18)
C3 C2 H2 120.8
C1 C2 H2 120.8
C2 C3 O2 120.76(17)
C2 C3 C12 127.5(2)
O2 C3 C12 111.73(18)
O4 C4 O2 116.95(16)
O4 C4 C5 126.05(17)
O2 C4 C5 116.99(16)
C1 C5 C4 118.62(15)
C1 C5 C6 123.43(15)
C4 C5 C6 117.89(15)
C7 C6 C5 107.81(13)
C7 C6 C14 112.04(13)
C5 C6 C14 109.91(13)
C7 C6 H6 109.0
C5 C6 H6 109.0
C14 C6 H6 109.0
C11 C7 C8 118.74(15)
C11 C7 C6 123.39(14)
C8 C7 C6 117.86(14)
O5 C8 O3 116.95(15)
O5 C8 C7 126.30(15)
O3 C8 C7 116.74(14)
C10 C9 O3 120.84(15)
C10 C9 C13 127.04(17)
O3 C9 C13 112.12(15)
C9 C10 C11 118.43(16)
C9 C10 H10 120.8
C11 C10 H10 120.8
C7 C11 O1 123.07(15)
C7 C11 C10 122.46(15)
O1 C11 C10 114.46(14)
C3 C12 H12A 109.5
C3 C12 H12B 109.5
H12A C12 H12B 109.5
C3 C12 H12C 109.5
H12A C12 H12C 109.5
H12B C12 H12C 109.5
C9 C13 H13A 109.5
C9 C13 H13B 109.5
H13A C13 H13B 109.5
C9 C13 H13C 109.5
H13A C13 H13C 109.5
H13B C13 H13C 109.5
C19 C14 C15 118.01(14)
C19 C14 C6 121.37(14)
C15 C14 C6 120.60(14)
C16 C15 C14 121.76(15)
C16 C15 H15 119.1
C14 C15 H15 119.1
C17 C16 C15 119.15(15)
C17 C16 H16 120.4
C15 C16 H16 120.4
O6 C17 C18 115.42(14)
O6 C17 C16 124.79(15)
C18 C17 C16 119.80(15)
C19 C18 C17 120.22(15)
C19 C18 H18 119.9
C17 C18 H18 119.9
C14 C19 C18 121.07(15)
C14 C19 H19 119.5
C18 C19 H19 119.5
O6 C20 H20A 109.5
O6 C20 H20B 109.5
H20A C20 H20B 109.5
O6 C20 H20C 109.5
H20A C20 H20C 109.5
H20B C20 H20C 109.5

loop_
_geom_bond_atom_site_label_1
_geom_bond_atom_site_label_2
_geom_bond_distance
O1 C1 1.376(2)
O1 C11 1.3783(19)
O2 C3 1.367(2)
O2 C4 1.389(2)
O3 C9 1.364(2)
O3 C8 1.3922(19)
O4 C4 1.209(2)
O5 C8 1.2037(19)
O6 C17 1.3702(19)
O6 C20 1.418(2)
C1 C5 1.345(2)
C1 C2 1.423(2)
C2 C3 1.334(3)
C2 H2 0.93
C3 C12 1.487(3)
C4 C5 1.436(2)
C5 C6 1.508(2)
C6 C7 1.506(2)
C6 C14 1.533(2)
C6 H6 0.98
C7 C11 1.345(2)
C7 C8 1.440(2)
C9 C10 1.338(2)
C9 C13 1.484(2)
C10 C11 1.420(2)
C10 H10 0.93
C12 H12A 0.96
C12 H12B 0.96
C12 H12C 0.96
C13 H13A 0.96
C13 H13B 0.96
C13 H13C 0.96
C14 C19 1.379(2)
C14 C15 1.386(2)
C15 C16 1.384(2)
C15 H15 0.93
C16 C17 1.382(2)
C16 H16 0.93
C17 C18 1.381(2)
C18 C19 1.381(2)
C18 H18 0.93
C19 H19 0.93
C20 H20A 0.96
C20 H20B 0.96
C20 H20C 0.96

loop_
_geom_torsion_atom_site_label_1
_geom_torsion_atom_site_label_2
_geom_torsion_atom_site_label_3
_geom_torsion_atom_site_label_4
_geom_torsion
C11 O1 C1 C5 -6.5(2)
C11 O1 C1 C2 174.86(15)
C5 C1 C2 C3 0.4(3)
O1 C1 C2 C3 179.03(16)
C1 C2 C3 O2 3.3(3)
C1 C2 C3 C12 -176.27(18)
C4 O2 C3 C2 -2.5(3)
C4 O2 C3 C12 177.13(15)
C3 O2 C4 O4 179.00(15)
C3 O2 C4 C5 -1.9(2)
O1 C1 C5 C4 176.78(15)
C2 C1 C5 C4 -4.7(2)
O1 C1 C5 C6 -6.1(3)
C2 C1 C5 C6 172.38(16)
O4 C4 C5 C1 -175.66(17)
O2 C4 C5 C1 5.3(2)
O4 C4 C5 C6 7.1(2)
O2 C4 C5 C6 -171.94(14)
C1 C5 C6 C7 15.1(2)
C4 C5 C6 C7 -167.84(14)
C1 C5 C6 C14 -107.32(17)
C4 C5 C6 C14 69.78(18)
C5 C6 C7 C11 -13.5(2)
C14 C6 C7 C11 107.56(17)
C5 C6 C7 C8 167.43(13)
C14 C6 C7 C8 -71.50(18)
C9 O3 C8 O5 -177.16(15)
C9 O3 C8 C7 2.7(2)
C11 C7 C8 O5 175.66(17)
C6 C7 C8 O5 -5.2(2)
C11 C7 C8 O3 -4.2(2)
C6 C7 C8 O3 174.89(13)
C8 O3 C9 C10 0.3(2)
C8 O3 C9 C13 -179.61(15)
O3 C9 C10 C11 -1.9(3)
C13 C9 C10 C11 178.06(17)
C8 C7 C11 O1 -177.97(14)
C6 C7 C11 O1 3.0(3)
C8 C7 C11 C10 2.9(2)
C6 C7 C11 C10 -176.18(15)
C1 O1 C11 C7 8.1(2)
C1 O1 C11 C10 -172.68(14)
C9 C10 C11 C7 0.2(3)
C9 C10 C11 O1 -179.00(16)
C7 C6 C14 C19 125.43(16)
C5 C6 C14 C19 -114.73(17)
C7 C6 C14 C15 -56.1(2)
C5 C6 C14 C15 63.70(19)
C19 C14 C15 C16 -0.1(3)
C6 C14 C15 C16 -178.54(15)
C14 C15 C16 C17 0.3(3)
C20 O6 C17 C18 -171.01(16)
C20 O6 C17 C16 8.8(3)
C15 C16 C17 O6 179.81(16)
C15 C16 C17 C18 -0.4(3)
O6 C17 C18 C19 -179.91(15)
C16 C17 C18 C19 0.3(3)
C15 C14 C19 C18 -0.1(2)
C6 C14 C19 C18 178.41(15)
C17 C18 C19 C14 0.0(3)

loop_
_cod_related_entry_id
_cod_related_entry_database
_cod_related_entry_code
1 ChemSpider 4295367
